data_7250659
loop_
_publ_author_name
'Behera, Suvasmita'
'Pradhan, Kahnu Charan'
'Barik, Sahadev'
'Sarkar, Moloy'
'Kumar, Jagadish'
'Dandapat, Jagneshwar'
'Pradhan, Jyotsnarani'
'Pal, Satyanarayan'

_publ_section_title
;
 Anticancer efficacy of bis-heteroleptic iridium(iii) complexes with
 difluoro-substituted phenylpyridine ligands
;
_journal_issue 28
_journal_name_full 'RSC Advances'
_journal_page_first 22875
_journal_page_last 22888
_journal_paper_doi 10.1039/D5RA03076E
_journal_volume 15
_journal_year 2025
_chemical_formula_moiety 'C33 H20 F4 Ir N5 O'
_chemical_formula_sum 'C33 H20 F4 Ir N5 O'
_chemical_formula_weight 770.76
_space_group_crystal_system monoclinic
_space_group_IT_number 15
_space_group_name_Hall '-C 2yc'
_space_group_name_H-M_alt 'C 1 2/c 1'
_atom_sites_solution_hydrogens geom
_atom_sites_solution_primary difmap
_audit_creation_method SHELXL-2018/3
_audit_update_record
;
2024-08-16 deposited with the CCDC.	2025-06-13 downloaded from the CCDC.
;
_cell_angle_alpha 90
_cell_angle_beta 93.9220(10)
_cell_angle_gamma 90
_cell_formula_units_Z 8
_cell_length_a 32.8730(12)
_cell_length_b 10.6210(4)
_cell_length_c 15.9665(5)
_cell_measurement_reflns_used 9783
_cell_measurement_temperature 296(2)
_cell_measurement_theta_max 32.49
_cell_measurement_theta_min 2.67
_cell_volume 5561.6(3)
_computing_cell_refinement 'Bruker SAINT'
_computing_data_collection 'Bruker APEX2'
_computing_data_reduction 'Bruker SAINT'
_computing_molecular_graphics 'ORTEP 3 (Farrugia, 2012)'
_computing_publication_material 'WinGX (Farrugia, 2012)'
_computing_structure_refinement 'SHELXL-2019/3 (Sheldrick, 2019)'
_computing_structure_solution 'SHELXT 2019/3 (Sheldrick, 2019)'
_diffrn_ambient_temperature 296(2)
_diffrn_measured_fraction_theta_full 0.989
_diffrn_measured_fraction_theta_max 0.989
_diffrn_measurement_device_type 'Bruker APEX-II CCD'
_diffrn_measurement_method '\f and \w scans'
_diffrn_radiation_type MoK\a
_diffrn_radiation_wavelength 0.71073
_diffrn_reflns_av_R_equivalents 0.0382
_diffrn_reflns_av_unetI/netI 0.0171
_diffrn_reflns_Laue_measured_fraction_full 0.989
_diffrn_reflns_Laue_measured_fraction_max 0.989
_diffrn_reflns_limit_h_max 38
_diffrn_reflns_limit_h_min -38
_diffrn_reflns_limit_k_max 12
_diffrn_reflns_limit_k_min -12
_diffrn_reflns_limit_l_max 18
_diffrn_reflns_limit_l_min -18
_diffrn_reflns_number 41429
_diffrn_reflns_point_group_measured_fraction_full 0.989
_diffrn_reflns_point_group_measured_fraction_max 0.989
_diffrn_reflns_theta_full 24.998
_diffrn_reflns_theta_max 24.998
_diffrn_reflns_theta_min 2.674
_diffrn_source 'fine-focus sealed tube'
_exptl_absorpt_coefficient_mu 4.866
_exptl_absorpt_correction_T_max 0.657
_exptl_absorpt_correction_T_min 0.189
_exptl_absorpt_correction_type multi-scan
_exptl_absorpt_process_details '(SADABS; Bruker, 2003)'
_exptl_crystal_colour Yellow
_exptl_crystal_density_diffrn 1.841
_exptl_crystal_description rectangular
_exptl_crystal_F_000 2992
_exptl_crystal_size_max 0.34
_exptl_crystal_size_mid 0.24
_exptl_crystal_size_min 0.12
_refine_diff_density_max 0.337
_refine_diff_density_min -0.389
_refine_diff_density_rms 0.061
_refine_ls_extinction_method none
_refine_ls_goodness_of_fit_ref 1.134
_refine_ls_hydrogen_treatment constr
_refine_ls_matrix_type full
_refine_ls_number_parameters 397
_refine_ls_number_reflns 4846
_refine_ls_number_restraints 0
_refine_ls_restrained_S_all 1.134
_refine_ls_R_factor_all 0.0296
_refine_ls_R_factor_gt 0.0217
_refine_ls_shift/su_max 0.001
_refine_ls_shift/su_mean 0.000
_refine_ls_structure_factor_coef Fsqd
_refine_ls_weighting_details 'w=1/[\s^2^(Fo^2^)+16.8286P] where P=(Fo^2^+2Fc^2^)/3'
_refine_ls_weighting_scheme calc
_refine_ls_wR_factor_gt 0.0393
_refine_ls_wR_factor_ref 0.0414
_reflns_Friedel_coverage 0.000
_reflns_number_gt 3935
_reflns_number_total 4846
_reflns_threshold_expression 'I > 2\s(I)'
_cod_data_source_file d5ra03076e2.cif
_cod_data_source_block shelx_CCDC1
_cod_original_sg_symbol_H-M 'C 2/c'
_cod_database_code 7250659
_shelx_shelxl_version_number 2018/3
_shelx_space_group_comment
;
The symmetry employed for this shelxl refinement is uniquely defined
by the following loop, which should always be used as a source of
symmetry information in preference to the above space-group names.
They are only intended as comments.
;

loop_
_space_group_symop_operation_xyz
'x, y, z'
'-x, y, -z+1/2'
'x+1/2, y+1/2, z'
'-x+1/2, y+1/2, -z+1/2'
'-x, -y, -z'
'x, -y, z-1/2'
'-x+1/2, -y+1/2, -z'
'x+1/2, -y+1/2, z-1/2'

loop_
_atom_site_label
_atom_site_type_symbol
_atom_site_fract_x
_atom_site_fract_y
_atom_site_fract_z
_atom_site_U_iso_or_equiv
_atom_site_adp_type
_atom_site_occupancy
_atom_site_site_symmetry_order
_atom_site_calc_flag
_atom_site_refinement_flags_posn
_atom_site_refinement_flags_adp
_atom_site_refinement_flags_occupancy
_atom_site_disorder_assembly
_atom_site_disorder_group
Ir1 Ir 0.11547(2) 0.25040(2) 0.42261(2) 0.02849(5) Uani 1 1 d . . . . .
F2 F 0.07875(7) -0.2483(2) 0.43878(17) 0.0681(6) Uani 1 1 d . . . . .
F3 F 0.04993(8) 0.2964(3) 0.72306(16) 0.0809(9) Uani 1 1 d . . . . .
F4 F 0.17236(9) 0.0769(3) 0.71521(16) 0.0810(9) Uani 1 1 d . . . . .
F1 F -0.02753(8) 0.0301(3) 0.3679(3) 0.0995(12) Uani 1 1 d . . . . .
O1 O 0.15833(8) 0.4802(2) 0.48884(15) 0.0454(6) Uani 1 1 d . . . . .
N5 N 0.21675(11) 0.5609(4) 0.2944(2) 0.0604(10) Uani 1 1 d . . . . .
N3 N 0.12574(8) 0.2735(3) 0.29374(16) 0.0334(6) Uani 1 1 d . . . . .
N4 N 0.14743(8) 0.4199(3) 0.42078(17) 0.0338(6) Uani 1 1 d . . . . .
C30 C 0.17771(14) 0.6809(4) 0.3861(3) 0.0640(12) Uani 1 1 d . . . . .
H30 H 0.154789 0.686090 0.417019 0.077 Uiso 1 1 calc R U . . .
C31 C 0.20469(18) 0.7806(5) 0.3861(4) 0.0888(18) Uani 1 1 d . . . . .
H31 H 0.200648 0.853298 0.416861 0.107 Uiso 1 1 calc R U . . .
C8 C 0.02550(13) -0.1099(4) 0.4030(3) 0.0600(12) Uani 1 1 d . . . . .
H8 H 0.007282 -0.176940 0.399218 0.072 Uiso 1 1 calc R U . . .
C9 C 0.06585(13) -0.1276(4) 0.4236(2) 0.0473(9) Uani 1 1 d . . . . .
C27 C 0.14490(10) 0.3833(4) 0.2752(2) 0.0392(8) Uani 1 1 d . . . . .
C21 C 0.07990(11) 0.2795(3) 0.5943(2) 0.0414(9) Uani 1 1 d . . . . .
H21 H 0.058314 0.324936 0.568512 0.050 Uiso 1 1 calc R U . . .
C33 C 0.24264(16) 0.6594(6) 0.2956(3) 0.0799(16) Uani 1 1 d . . . . .
H33 H 0.265493 0.652436 0.264603 0.096 Uiso 1 1 calc R U . . .
C2 C 0.01442(14) 0.5002(4) 0.3736(4) 0.0678(14) Uani 1 1 d . . . . .
H2 H 0.010663 0.586865 0.369774 0.081 Uiso 1 1 calc R U . . .
C16 C 0.17791(10) 0.1386(3) 0.5378(2) 0.0371(8) Uani 1 1 d . . . . .
C7 C 0.01284(13) 0.0120(4) 0.3881(3) 0.0585(12) Uani 1 1 d . . . . .
C17 C 0.14438(11) 0.1721(3) 0.5894(2) 0.0386(8) Uani 1 1 d . . . . .
C32 C 0.23780(19) 0.7675(6) 0.3385(4) 0.0950(19) Uani 1 1 d . . . . .
H32 H 0.256663 0.832460 0.335912 0.114 Uiso 1 1 calc R U . . .
C6 C 0.03914(11) 0.1141(4) 0.3948(2) 0.0415(8) Uani 1 1 d . . . . .
C28 C 0.15823(10) 0.4604(3) 0.3466(2) 0.0369(8) Uani 1 1 d . . . . .
C10 C 0.09370(11) -0.0327(3) 0.4295(2) 0.0390(8) Uani 1 1 d . . . . .
H10 H 0.121055 -0.050517 0.443173 0.047 Uiso 1 1 calc R U . . .
C24 C 0.11934(13) 0.2181(5) 0.1490(2) 0.0586(12) Uani 1 1 d . . . . .
H24 H 0.111406 0.160186 0.107322 0.070 Uiso 1 1 calc R U . . .
C23 C 0.11368(11) 0.1937(4) 0.2312(2) 0.0440(9) Uani 1 1 d . . . . .
H23 H 0.100981 0.118852 0.244760 0.053 Uiso 1 1 calc R U . . .
C12 C 0.19901(11) 0.1462(4) 0.4013(2) 0.0447(9) Uani 1 1 d . . . . .
H12 H 0.193356 0.165841 0.344921 0.054 Uiso 1 1 calc R U . . .
C29 C 0.18468(11) 0.5730(4) 0.3403(2) 0.0442(9) Uani 1 1 d . . . . .
C15 C 0.21561(12) 0.0886(4) 0.5649(3) 0.0515(10) Uani 1 1 d . . . . .
H15 H 0.221173 0.068857 0.621270 0.062 Uiso 1 1 calc R U . . .
C26 C 0.14969(13) 0.4136(4) 0.1913(2) 0.0537(11) Uani 1 1 d . . . . .
H26 H 0.161415 0.490071 0.177912 0.064 Uiso 1 1 calc R U . . .
C13 C 0.23667(12) 0.0975(4) 0.4263(3) 0.0513(10) Uani 1 1 d . . . . .
H13 H 0.256223 0.084779 0.387686 0.062 Uiso 1 1 calc R U . . .
C1 C 0.05214(12) 0.4518(4) 0.3920(3) 0.0496(10) Uani 1 1 d . . . . .
H1 H 0.074013 0.506822 0.401013 0.059 Uiso 1 1 calc R U . . .
C19 C 0.11133(14) 0.1879(5) 0.7204(3) 0.0610(12) Uani 1 1 d . . . . .
H19 H 0.110890 0.171098 0.777531 0.073 Uiso 1 1 calc R U . . .
C14 C 0.24465(13) 0.0683(4) 0.5086(3) 0.0581(12) Uani 1 1 d . . . . .
H14 H 0.269825 0.034531 0.526760 0.070 Uiso 1 1 calc R U . . .
C18 C 0.14266(13) 0.1469(4) 0.6742(2) 0.0517(10) Uani 1 1 d . . . . .
C4 C -0.01178(13) 0.2935(4) 0.3667(4) 0.0685(14) Uani 1 1 d . . . . .
H4 H -0.033683 0.238358 0.358619 0.082 Uiso 1 1 calc R U . . .
C3 C -0.01810(14) 0.4202(5) 0.3605(4) 0.0795(17) Uani 1 1 d . . . . .
H3 H -0.044147 0.451923 0.347647 0.095 Uiso 1 1 calc R U . . .
C25 C 0.13722(15) 0.3316(5) 0.1290(3) 0.0652(13) Uani 1 1 d . . . . .
H25 H 0.140707 0.351649 0.073285 0.078 Uiso 1 1 calc R U . . .
C11 C 0.08117(10) 0.0913(3) 0.4151(2) 0.0320(7) Uani 1 1 d . . . . .
C5 C 0.02735(10) 0.2464(4) 0.3850(2) 0.0422(8) Uani 1 1 d . . . . .
C20 C 0.08113(12) 0.2541(5) 0.6782(2) 0.0529(9) Uani 1 1 d . . . . .
N2 N 0.17015(8) 0.1665(3) 0.45514(17) 0.0327(6) Uani 1 1 d . . . . .
C22 C 0.11153(9) 0.2365(3) 0.54756(19) 0.0320(7) Uani 1 1 d . . . . .
N1 N 0.05910(8) 0.3276(3) 0.39777(18) 0.0350(6) Uani 1 1 d . . . . .

loop_
_atom_site_aniso_label
_atom_site_aniso_U_11
_atom_site_aniso_U_22
_atom_site_aniso_U_33
_atom_site_aniso_U_23
_atom_site_aniso_U_13
_atom_site_aniso_U_12
Ir1 0.02600(7) 0.03098(7) 0.02865(7) 0.00060(7) 0.00299(4) 0.00034(7)
F2 0.0701(15) 0.0317(11) 0.1021(18) 0.0004(15) 0.0035(13) -0.0013(14)
F3 0.0793(18) 0.116(2) 0.0511(14) 0.0062(15) 0.0313(13) 0.0274(17)
F4 0.0802(18) 0.114(2) 0.0474(14) 0.0212(15) -0.0063(13) 0.0312(18)
F1 0.0385(14) 0.0627(18) 0.193(4) -0.003(2) -0.0224(18) -0.0103(13)
O1 0.0492(15) 0.0447(15) 0.0428(14) -0.0116(12) 0.0061(12) -0.0080(12)
N5 0.048(2) 0.076(3) 0.058(2) 0.0046(19) 0.0146(17) -0.0175(19)
N3 0.0322(13) 0.0376(18) 0.0301(13) 0.0013(12) 0.0007(11) 0.0015(12)
N4 0.0269(14) 0.0345(15) 0.0402(16) -0.0009(13) 0.0032(12) 0.0002(12)
C30 0.058(3) 0.048(3) 0.088(3) 0.007(2) 0.017(2) -0.005(2)
C31 0.084(4) 0.052(3) 0.132(5) 0.000(3) 0.022(4) -0.023(3)
C8 0.048(2) 0.041(2) 0.090(3) -0.008(2) 0.001(2) -0.0107(19)
C9 0.056(2) 0.034(2) 0.052(2) -0.0024(17) 0.0093(19) -0.0010(18)
C27 0.0315(18) 0.045(2) 0.0417(19) 0.0081(17) 0.0036(15) -0.0013(16)
C21 0.0404(19) 0.046(2) 0.0386(19) 0.0006(15) 0.0072(15) 0.0016(16)
C33 0.058(3) 0.107(5) 0.077(3) 0.012(3) 0.021(3) -0.027(3)
C2 0.048(3) 0.040(2) 0.114(4) 0.007(3) 0.000(3) 0.013(2)
C16 0.0359(19) 0.0340(19) 0.0404(19) 0.0014(15) -0.0057(15) -0.0029(15)
C7 0.035(2) 0.055(3) 0.085(3) -0.002(2) -0.004(2) -0.007(2)
C17 0.0362(19) 0.042(2) 0.0372(18) -0.0020(16) -0.0001(15) -0.0024(16)
C32 0.087(4) 0.079(4) 0.119(5) 0.007(4) 0.010(3) -0.037(4)
C6 0.035(2) 0.039(2) 0.049(2) -0.0032(17) -0.0020(16) -0.0033(17)
C28 0.0342(18) 0.0374(19) 0.0390(19) 0.0057(15) 0.0017(15) -0.0019(15)
C10 0.0396(19) 0.039(2) 0.0386(19) -0.0012(16) 0.0032(15) -0.0003(16)
C24 0.062(3) 0.079(3) 0.034(2) -0.006(2) -0.0001(18) -0.002(2)
C23 0.042(2) 0.049(2) 0.040(2) -0.0018(17) -0.0010(16) -0.0001(17)
C12 0.039(2) 0.051(2) 0.045(2) 0.0034(18) 0.0094(16) 0.0053(18)
C29 0.037(2) 0.047(2) 0.049(2) 0.0105(18) -0.0005(17) -0.0061(17)
C15 0.044(2) 0.056(2) 0.052(2) 0.005(2) -0.0097(18) 0.0056(19)
C26 0.054(2) 0.066(3) 0.041(2) 0.015(2) 0.0045(18) -0.009(2)
C13 0.036(2) 0.054(2) 0.065(3) 0.007(2) 0.0103(19) 0.0077(18)
C1 0.040(2) 0.036(2) 0.073(3) 0.0042(19) 0.0059(19) 0.0015(17)
C19 0.071(3) 0.080(3) 0.032(2) 0.005(2) 0.005(2) 0.003(3)
C14 0.030(2) 0.062(3) 0.082(3) 0.002(3) -0.006(2) 0.011(2)
C18 0.053(2) 0.062(3) 0.038(2) 0.0056(19) -0.0070(18) 0.007(2)
C4 0.033(2) 0.052(3) 0.119(4) 0.006(3) -0.012(2) 0.0007(18)
C3 0.036(2) 0.059(3) 0.142(5) 0.009(3) -0.011(3) 0.014(2)
C25 0.070(3) 0.090(4) 0.035(2) 0.012(2) 0.003(2) -0.014(3)
C11 0.0313(17) 0.0334(18) 0.0313(17) -0.0003(14) 0.0017(13) -0.0013(14)
C5 0.0335(16) 0.0401(18) 0.052(2) 0.001(2) -0.0026(14) 0.002(2)
C20 0.055(2) 0.063(2) 0.0426(19) -0.004(2) 0.0178(17) 0.003(3)
N2 0.0264(14) 0.0315(15) 0.0401(16) 0.0000(12) 0.0022(12) -0.0007(12)
C22 0.0336(16) 0.0296(17) 0.0330(15) -0.0031(15) 0.0035(12) -0.0035(16)
N1 0.0291(15) 0.0378(17) 0.0382(15) 0.0020(13) 0.0024(12) 0.0012(13)

loop_
_atom_type_symbol
_atom_type_description
_atom_type_scat_dispersion_real
_atom_type_scat_dispersion_imag
_atom_type_scat_source
C C 0.0033 0.0016 'International Tables Vol C Tables 4.2.6.8 and 6.1.1.4'
H H 0.0000 0.0000 'International Tables Vol C Tables 4.2.6.8 and 6.1.1.4'
N N 0.0061 0.0033 'International Tables Vol C Tables 4.2.6.8 and 6.1.1.4'
O O 0.0106 0.0060 'International Tables Vol C Tables 4.2.6.8 and 6.1.1.4'
F F 0.0171 0.0103 'International Tables Vol C Tables 4.2.6.8 and 6.1.1.4'
Ir Ir -1.4442 7.9887 'International Tables Vol C Tables 4.2.6.8 and 6.1.1.4'

loop_
_geom_angle_atom_site_label_1
_geom_angle_atom_site_label_2
_geom_angle_atom_site_label_3
_geom_angle
_geom_angle_site_symmetry_1
_geom_angle_site_symmetry_3
_geom_angle_publ_flag
C22 Ir1 C11 85.64(13) . . ?
C22 Ir1 N1 95.91(12) . . ?
C11 Ir1 N1 80.20(12) . . ?
C22 Ir1 N2 80.27(12) . . ?
C11 Ir1 N2 97.32(12) . . ?
N1 Ir1 N2 175.63(11) . . ?
C22 Ir1 N4 98.27(12) . . ?
C11 Ir1 N4 174.73(12) . . ?
N1 Ir1 N4 95.84(11) . . ?
N2 Ir1 N4 86.85(11) . . ?
C22 Ir1 N3 174.02(11) . . ?
C11 Ir1 N3 99.41(12) . . ?
N1 Ir1 N3 88.15(10) . . ?
N2 Ir1 N3 95.82(10) . . ?
N4 Ir1 N3 76.89(11) . . ?
C29 N5 C33 116.2(4) . . ?
C23 N3 C27 119.5(3) . . ?
C23 N3 Ir1 126.0(2) . . ?
C27 N3 Ir1 114.5(2) . . ?
O1 N4 C28 120.9(3) . . ?
O1 N4 Ir1 121.8(2) . . ?
C28 N4 Ir1 117.2(2) . . ?
C31 C30 C29 120.2(4) . . ?
C31 C30 H30 119.9 . . ?
C29 C30 H30 119.9 . . ?
C32 C31 C30 117.1(5) . . ?
C32 C31 H31 121.5 . . ?
C30 C31 H31 121.5 . . ?
C9 C8 C7 116.9(4) . . ?
C9 C8 H8 121.6 . . ?
C7 C8 H8 121.6 . . ?
C8 C9 C10 123.8(4) . . ?
C8 C9 F2 117.3(4) . . ?
C10 C9 F2 118.9(4) . . ?
N3 C27 C26 119.2(4) . . ?
N3 C27 C28 115.6(3) . . ?
C26 C27 C28 125.2(4) . . ?
C20 C21 C22 119.1(3) . . ?
C20 C21 H21 120.5 . . ?
C22 C21 H21 120.5 . . ?
N5 C33 C32 124.7(5) . . ?
N5 C33 H33 117.6 . . ?
C32 C33 H33 117.6 . . ?
C1 C2 C3 119.4(4) . . ?
C1 C2 H2 120.3 . . ?
C3 C2 H2 120.3 . . ?
N2 C16 C15 119.3(3) . . ?
N2 C16 C17 113.3(3) . . ?
C15 C16 C17 127.4(3) . . ?
F1 C7 C8 117.0(4) . . ?
F1 C7 C6 120.1(4) . . ?
C8 C7 C6 122.9(4) . . ?
C18 C17 C22 118.5(3) . . ?
C18 C17 C16 125.9(3) . . ?
C22 C17 C16 115.7(3) . . ?
C33 C32 C31 119.3(5) . . ?
C33 C32 H32 120.3 . . ?
C31 C32 H32 120.3 . . ?
C7 C6 C11 118.5(4) . . ?
C7 C6 C5 125.7(3) . . ?
C11 C6 C5 115.8(3) . . ?
N4 C28 C27 115.6(3) . . ?
N4 C28 C29 120.9(3) . . ?
C27 C28 C29 123.3(3) . . ?
C9 C10 C11 119.9(3) . . ?
C9 C10 H10 120.1 . . ?
C11 C10 H10 120.1 . . ?
C23 C24 C25 118.3(4) . . ?
C23 C24 H24 120.9 . . ?
C25 C24 H24 120.9 . . ?
N3 C23 C24 122.7(4) . . ?
N3 C23 H23 118.6 . . ?
C24 C23 H23 118.6 . . ?
N2 C12 C13 122.5(4) . . ?
N2 C12 H12 118.8 . . ?
C13 C12 H12 118.8 . . ?
N5 C29 C30 122.4(4) . . ?
N5 C29 C28 116.7(4) . . ?
C30 C29 C28 120.7(3) . . ?
C14 C15 C16 120.1(4) . . ?
C14 C15 H15 120.0 . . ?
C16 C15 H15 120.0 . . ?
C25 C26 C27 120.3(4) . . ?
C25 C26 H26 119.9 . . ?
C27 C26 H26 119.9 . . ?
C14 C13 C12 118.5(4) . . ?
C14 C13 H13 120.8 . . ?
C12 C13 H13 120.8 . . ?
N1 C1 C2 122.5(4) . . ?
N1 C1 H1 118.8 . . ?
C2 C1 H1 118.8 . . ?
C20 C19 C18 116.4(4) . . ?
C20 C19 H19 121.8 . . ?
C18 C19 H19 121.8 . . ?
C13 C14 C15 120.1(4) . . ?
C13 C14 H14 120.0 . . ?
C15 C14 H14 120.0 . . ?
F4 C18 C19 117.0(4) . . ?
F4 C18 C17 120.0(4) . . ?
C19 C18 C17 123.0(4) . . ?
C3 C4 C5 120.2(4) . . ?
C3 C4 H4 119.9 . . ?
C5 C4 H4 119.9 . . ?
C4 C3 C2 119.2(4) . . ?
C4 C3 H3 120.4 . . ?
C2 C3 H3 120.4 . . ?
C26 C25 C24 119.9(4) . . ?
C26 C25 H25 120.1 . . ?
C24 C25 H25 120.1 . . ?
C10 C11 C6 118.1(3) . . ?
C10 C11 Ir1 128.3(3) . . ?
C6 C11 Ir1 113.6(2) . . ?
N1 C5 C4 119.5(4) . . ?
N1 C5 C6 113.5(3) . . ?
C4 C5 C6 127.0(4) . . ?
C19 C20 C21 124.2(4) . . ?
C19 C20 F3 117.3(3) . . ?
C21 C20 F3 118.5(4) . . ?
C12 N2 C16 119.6(3) . . ?
C12 N2 Ir1 123.8(2) . . ?
C16 N2 Ir1 116.5(2) . . ?
C21 C22 C17 118.7(3) . . ?
C21 C22 Ir1 127.2(3) . . ?
C17 C22 Ir1 114.0(2) . . ?
C1 N1 C5 119.2(3) . . ?
C1 N1 Ir1 123.9(3) . . ?
C5 N1 Ir1 116.9(2) . . ?

loop_
_geom_bond_atom_site_label_1
_geom_bond_atom_site_label_2
_geom_bond_distance
_geom_bond_site_symmetry_2
_geom_bond_publ_flag
Ir1 C22 2.014(3) . ?
Ir1 C11 2.030(3) . ?
Ir1 N1 2.041(3) . ?
Ir1 N2 2.041(3) . ?
Ir1 N4 2.086(3) . ?
Ir1 N3 2.122(3) . ?
F2 C9 1.366(5) . ?
F3 C20 1.367(4) . ?
F4 C18 1.359(5) . ?
F1 C7 1.358(5) . ?
O1 N4 1.291(4) . ?
N5 C29 1.330(5) . ?
N5 C33 1.348(6) . ?
N3 C23 1.348(5) . ?
N3 C27 1.368(4) . ?
N4 C28 1.331(4) . ?
C30 C31 1.381(6) . ?
C30 C29 1.387(6) . ?
C30 H30 0.9300 . ?
C31 C32 1.376(8) . ?
C31 H31 0.9300 . ?
C8 C9 1.358(6) . ?
C8 C7 1.375(6) . ?
C8 H8 0.9300 . ?
C9 C10 1.361(5) . ?
C27 C26 1.397(5) . ?
C27 C28 1.447(5) . ?
C21 C20 1.365(5) . ?
C21 C22 1.397(5) . ?
C21 H21 0.9300 . ?
C33 C32 1.353(8) . ?
C33 H33 0.9300 . ?
C2 C1 1.356(6) . ?
C2 C3 1.370(7) . ?
C2 H2 0.9300 . ?
C16 N2 1.359(4) . ?
C16 C15 1.390(5) . ?
C16 C17 1.465(5) . ?
C7 C6 1.387(6) . ?
C17 C18 1.385(5) . ?
C17 C22 1.408(5) . ?
C32 H32 0.9300 . ?
C6 C11 1.418(5) . ?
C6 C5 1.463(6) . ?
C28 C29 1.486(5) . ?
C10 C11 1.395(5) . ?
C10 H10 0.9300 . ?
C24 C23 1.364(5) . ?
C24 C25 1.387(7) . ?
C24 H24 0.9300 . ?
C23 H23 0.9300 . ?
C12 N2 1.341(4) . ?
C12 C13 1.376(5) . ?
C12 H12 0.9300 . ?
C15 C14 1.373(6) . ?
C15 H15 0.9300 . ?
C26 C25 1.364(6) . ?
C26 H26 0.9300 . ?
C13 C14 1.358(6) . ?
C13 H13 0.9300 . ?
C1 N1 1.340(5) . ?
C1 H1 0.9300 . ?
C19 C20 1.358(6) . ?
C19 C18 1.378(6) . ?
C19 H19 0.9300 . ?
C14 H14 0.9300 . ?
C4 C3 1.365(7) . ?
C4 C5 1.392(5) . ?
C4 H4 0.9300 . ?
C3 H3 0.9300 . ?
C25 H25 0.9300 . ?
C5 N1 1.359(5) . ?

loop_
_geom_hbond_atom_site_label_D
_geom_hbond_atom_site_label_H
_geom_hbond_atom_site_label_A
_geom_hbond_distance_DH
_geom_hbond_distance_HA
_geom_hbond_distance_DA
_geom_hbond_angle_DHA
_geom_hbond_site_symmetry_A
_geom_hbond_publ_flag
C30 H30 F2 0.93 2.64 3.497(5) 153.4 1_565 yes
C12 H12 N3 0.93 2.58 3.164(5) 121.1 . yes
C15 H15 F4 0.93 2.27 2.875(5) 122.0 . yes
C26 H26 N5 0.93 2.62 3.085(6) 111.4 . yes
C1 H1 N4 0.93 2.58 3.153(5) 120.0 . yes
C4 H4 F1 0.93 2.22 2.845(5) 123.4 . yes
C30 H30 F2 0.93 2.64 3.497(5) 153.4 1_565 yes
C12 H12 N3 0.93 2.58 3.164(5) 121.1 . yes
C15 H15 F4 0.93 2.27 2.875(5) 122.0 . yes
C26 H26 N5 0.93 2.62 3.085(6) 111.4 . yes
C1 H1 N4 0.93 2.58 3.153(5) 120.0 . yes
C4 H4 F1 0.93 2.22 2.845(5) 123.4 . yes

loop_
_geom_torsion_atom_site_label_1
_geom_torsion_atom_site_label_2
_geom_torsion_atom_site_label_3
_geom_torsion_atom_site_label_4
_geom_torsion
_geom_torsion_site_symmetry_1
_geom_torsion_site_symmetry_2
_geom_torsion_site_symmetry_3
_geom_torsion_site_symmetry_4
_geom_torsion_publ_flag
C29 C30 C31 C32 0.6(8) . . . . ?
C7 C8 C9 C10 -0.4(7) . . . . ?
C7 C8 C9 F2 179.8(4) . . . . ?
C23 N3 C27 C26 3.3(5) . . . . ?
Ir1 N3 C27 C26 -174.0(3) . . . . ?
C23 N3 C27 C28 -177.5(3) . . . . ?
Ir1 N3 C27 C28 5.2(4) . . . . ?
C29 N5 C33 C32 -0.9(8) . . . . ?
C9 C8 C7 F1 -179.7(4) . . . . ?
C9 C8 C7 C6 -1.2(7) . . . . ?
N2 C16 C17 C18 175.4(4) . . . . ?
C15 C16 C17 C18 -7.6(6) . . . . ?
N2 C16 C17 C22 -5.1(5) . . . . ?
C15 C16 C17 C22 171.9(4) . . . . ?
N5 C33 C32 C31 1.0(10) . . . . ?
C30 C31 C32 C33 -0.8(9) . . . . ?
F1 C7 C6 C11 -179.3(4) . . . . ?
C8 C7 C6 C11 2.2(7) . . . . ?
F1 C7 C6 C5 2.6(7) . . . . ?
C8 C7 C6 C5 -175.9(4) . . . . ?
O1 N4 C28 C27 178.7(3) . . . . ?
Ir1 N4 C28 C27 2.4(4) . . . . ?
O1 N4 C28 C29 2.7(5) . . . . ?
Ir1 N4 C28 C29 -173.7(3) . . . . ?
N3 C27 C28 N4 -5.0(5) . . . . ?
C26 C27 C28 N4 174.1(4) . . . . ?
N3 C27 C28 C29 170.9(3) . . . . ?
C26 C27 C28 C29 -10.0(6) . . . . ?
C8 C9 C10 C11 0.8(6) . . . . ?
F2 C9 C10 C11 -179.4(3) . . . . ?
C27 N3 C23 C24 -0.8(5) . . . . ?
Ir1 N3 C23 C24 176.2(3) . . . . ?
C25 C24 C23 N3 -1.9(6) . . . . ?
C33 N5 C29 C30 0.7(6) . . . . ?
C33 N5 C29 C28 -173.9(4) . . . . ?
C31 C30 C29 N5 -0.6(7) . . . . ?
C31 C30 C29 C28 173.8(4) . . . . ?
N4 C28 C29 N5 130.5(4) . . . . ?
C27 C28 C29 N5 -45.2(5) . . . . ?
N4 C28 C29 C30 -44.3(5) . . . . ?
C27 C28 C29 C30 140.1(4) . . . . ?
N2 C16 C15 C14 0.2(6) . . . . ?
C17 C16 C15 C14 -176.6(4) . . . . ?
N3 C27 C26 C25 -3.3(6) . . . . ?
C28 C27 C26 C25 177.6(4) . . . . ?
N2 C12 C13 C14 0.4(6) . . . . ?
C3 C2 C1 N1 0.3(8) . . . . ?
C12 C13 C14 C15 -0.6(7) . . . . ?
C16 C15 C14 C13 0.3(7) . . . . ?
C20 C19 C18 F4 -177.8(4) . . . . ?
C20 C19 C18 C17 0.9(7) . . . . ?
C22 C17 C18 F4 175.1(4) . . . . ?
C16 C17 C18 F4 -5.4(6) . . . . ?
C22 C17 C18 C19 -3.6(6) . . . . ?
C16 C17 C18 C19 175.9(4) . . . . ?
C5 C4 C3 C2 -0.7(9) . . . . ?
C1 C2 C3 C4 0.2(9) . . . . ?
C27 C26 C25 C24 0.7(7) . . . . ?
C23 C24 C25 C26 1.9(7) . . . . ?
C9 C10 C11 C6 0.2(5) . . . . ?
C9 C10 C11 Ir1 178.2(3) . . . . ?
C7 C6 C11 C10 -1.6(5) . . . . ?
C5 C6 C11 C10 176.6(3) . . . . ?
C7 C6 C11 Ir1 -179.9(3) . . . . ?
C5 C6 C11 Ir1 -1.7(4) . . . . ?
C3 C4 C5 N1 0.8(7) . . . . ?
C3 C4 C5 C6 179.2(5) . . . . ?
C7 C6 C5 N1 177.7(4) . . . . ?
C11 C6 C5 N1 -0.4(5) . . . . ?
C7 C6 C5 C4 -0.7(7) . . . . ?
C11 C6 C5 C4 -178.9(4) . . . . ?
C18 C19 C20 C21 1.2(7) . . . . ?
C18 C19 C20 F3 -179.5(4) . . . . ?
C22 C21 C20 C19 -0.4(7) . . . . ?
C22 C21 C20 F3 -179.8(4) . . . . ?
C13 C12 N2 C16 0.1(6) . . . . ?
C13 C12 N2 Ir1 175.3(3) . . . . ?
C15 C16 N2 C12 -0.4(5) . . . . ?
C17 C16 N2 C12 176.9(3) . . . . ?
C15 C16 N2 Ir1 -176.0(3) . . . . ?
C17 C16 N2 Ir1 1.3(4) . . . . ?
C20 C21 C22 C17 -2.3(5) . . . . ?
C20 C21 C22 Ir1 175.5(3) . . . . ?
C18 C17 C22 C21 4.2(5) . . . . ?
C16 C17 C22 C21 -175.3(3) . . . . ?
C18 C17 C22 Ir1 -173.9(3) . . . . ?
C16 C17 C22 Ir1 6.5(4) . . . . ?
C2 C1 N1 C5 -0.2(6) . . . . ?
C2 C1 N1 Ir1 178.5(4) . . . . ?
C4 C5 N1 C1 -0.3(6) . . . . ?
C6 C5 N1 C1 -178.9(3) . . . . ?
C4 C5 N1 Ir1 -179.1(3) . . . . ?
C6 C5 N1 Ir1 2.3(4) . . . . ?
